data_1576602
loop_
_publ_author_name
'Chen-Wu, Jialei'
'Benitez-Martin, Carlos'
'Gonz&#xe1;lez-Delgado, Jos&#xe9; A'
'de Jong, Flip'
'Fron, Eduard'
'Steurs, Gert'
'Mart&#xed;nez-Mart&#xed;nez, Antonio J'
'N&#xe1;jera, Francisco'
'Gr&#xf8;tli, Morten'
'Hofkens, Johan'
'Andr&#xe9;asson, Joakim'
'Pischel, Uwe'

_publ_section_title
;
 Heteroaryl iminothioindoxyl (HA-ITI) photoswitches <i>via</i>
 regioselective aza-Wittig synthesis: unifying red-shifted absorption,
 large <i>E</i>/<i>Z</i> band separation, and tunable thermal recovery.
;
_journal_issue 7
_journal_name_full 'Chemical science'
_journal_page_first 3658
_journal_page_last 3668
_journal_paper_doi 10.1039/d5sc08074f
_journal_volume 17
_journal_year 2026
_chemical_formula_moiety 'C17 H12 N2 O S'
_chemical_formula_sum 'C17 H12 N2 O S'
_chemical_formula_weight 292.35
_space_group_crystal_system monoclinic
_space_group_IT_number 15
_space_group_name_Hall '-C 2yc'
_space_group_name_H-M_alt 'C 1 2/c 1'
_atom_sites_solution_hydrogens geom
_atom_sites_solution_primary dual
_audit_creation_date 2025-03-14
_audit_creation_method
;
Olex2 1.5-ac7-014
(compiled 2025.02.27 svn.r6f4c0eaf for Rigaku Oxford Diffraction, GUI svn.r7171)
;
_audit_update_record
;
2025-03-14 deposited with the CCDC.	2025-12-15 downloaded from the CCDC.
;
_cell_angle_alpha 90
_cell_angle_beta 94.1020(10)
_cell_angle_gamma 90
_cell_formula_units_Z 8
_cell_length_a 13.64030(10)
_cell_length_b 7.84000(10)
_cell_length_c 25.3454(2)
_cell_measurement_reflns_used 20335
_cell_measurement_temperature 150.00(10)
_cell_measurement_theta_max 79.4670
_cell_measurement_theta_min 3.4800
_cell_volume 2703.49(5)
_computing_cell_refinement 'CrysAlisPro 1.171.44.98a (Rigaku OD, 2025)'
_computing_data_collection 'CrysAlisPro system (CCD 43.101a 64-bit (release 13-12-2023))'
_computing_data_reduction 'CrysAlisPro 1.171.44.98a (Rigaku OD, 2025)'
_computing_molecular_graphics 'Olex2 1.5-ac7-014 (Dolomanov et al., 2009)'
_computing_publication_material 'Olex2 1.5-ac7-014 (Dolomanov et al., 2009)'
_computing_structure_refinement 'SHELXL 2019/3 (Sheldrick, 2015)'
_computing_structure_solution 'SHELXT  (Sheldrick, 2015)'
_diffrn_ambient_environment N~2~
_diffrn_ambient_temperature 150.00(10)
_diffrn_detector 'Hybrid Pixel Array Detector'
_diffrn_detector_area_resol_mean 10.0000
_diffrn_detector_type 'HyPix-Arc 100'
_diffrn_measured_fraction_theta_full 1.000
_diffrn_measured_fraction_theta_max 0.997
_diffrn_measurement_details
;
List of Runs (angles in degrees, time in seconds):

  # Type    Start    End  Width  t~exp~   \w     \q     \k     \f   Frames
#--------------------------------------------------------------------------
  1  \w     20.00  45.00   0.50    0.50    --   46.94 -95.00 -42.00   50
  2  \w    -74.00  20.00   0.50    0.50    --  -49.44  95.00  66.00  188
  3  \w    -26.00  31.00   0.50    0.50    --  -49.44  19.00-180.00  114
  4  \w   -120.00 -75.00   0.50    0.50    --  -49.44-125.00  90.00   90
  5  \w    -48.00 -11.00   0.50    0.50    --  -84.69  95.00  66.00   74
  6  \w    -79.00 -53.00   0.50    0.50    --  -84.69  95.00  66.00   52
  7  \w    -32.00  -2.00   0.50    0.50    --  -84.69  30.00-150.00   60
  8  \w    -42.00 -16.00   0.50    0.50    --  -84.69  77.00   0.00   52
  9  \w    -34.00  -3.00   0.50    0.50    --  -84.69  30.00 -90.00   62
 10  \w    -34.00  -3.00   0.50    0.50    --  -84.69  30.00 -30.00   62
 11  \w    -51.00  -6.00   0.50    0.50    --  -84.69  45.00  60.00   90
 12  \w   -123.00 -98.00   0.50    0.50    --  -84.69 -95.00 -42.00   50
 13  \w    -51.00  -6.00   0.50    0.50    --  -84.69  45.00   0.00   90
 14  \w    -91.00 -66.00   0.50    0.50    --  -84.69  77.00   0.00   50
 15  \w     53.00 106.00   0.50    0.50    --  110.85 -95.00 -42.00  106
 16  \w    106.00 143.00   0.50    0.50    --  110.85  95.00  66.00   74
 17  \w     43.00  68.00   0.50    0.50    --  110.85 -61.00-180.00   50
 18  \w     59.00  85.00   0.50    0.50    --  110.85 -77.00   0.00   52
 19  \w     34.00  59.00   0.50    0.50    --  110.85 -61.00 150.00   50
 20  \w    121.00 147.00   0.50    0.50    --  113.75  16.00 -21.15   52
 21  \w     66.00 115.00   0.50    0.50    --  113.75  24.00  11.43   98
 22  \w     45.00  82.00   0.50    0.50    --  113.75  16.00 -21.15   74
 23  \w     45.00  71.00   0.50    0.50    --  113.75 -86.00-179.62   52
 24  \w     51.00 116.00   0.50    0.50    --  113.75 -84.00  40.65  130
 25  \w     41.00 176.00   0.50    0.50    --  113.75   5.00 106.17  270
 26  \w    105.00 130.00   0.50    0.50    --  113.75 -87.00 -69.93   50
 27  \w     47.00  77.00   0.50    0.50    --  113.75 -87.00 -69.93   60
 28  \w    102.00 142.00   0.50    0.50    --  113.75  24.00-176.85   80
 29  \w    110.00 136.00   0.50    0.50    --  113.75 -88.00 111.10   52
 30  \w     81.00 136.00   0.50    0.50    --  113.75 -87.00 153.37  110
 31  \w     68.00  93.00   0.50    0.50    --  113.75  24.00-176.85   50
 32  \w    117.00 143.00   0.50    0.50    --  113.75 -86.00-179.62   52
 33  \w     49.00  74.00   0.50    0.50    --  113.75 -84.00  27.05   50
 34  \w     46.00  92.00   0.50    0.50    --  113.75 -87.00  23.87   92
 35  \w     57.00  96.00   0.50    0.50    --  113.75  13.00 132.01   78
 36  \w    146.00 172.00   0.50    0.50    --  113.75  13.00 132.01   52
 37  \w     45.00  78.00   0.50    0.50    --  113.75 -83.00  89.32   66
 38  \w     49.00  95.00   0.50    0.50    --  113.75 -79.00 115.26   92
 39  \w    149.00 177.00   0.50    0.50    --  113.75  16.00 -21.15   56
 40  \w    106.00 143.00   0.50    0.50    --  113.75 -85.00-107.80   74
 41  \w     50.00  82.00   0.50    0.50    --  113.75 -88.00 111.10   64
 42  \w     72.00  99.00   0.50    0.50    --  110.85 -79.00-154.00   54
 43  \w   -117.00 -74.00   0.50    0.50    --  -49.44-125.00-180.00   86
 44  \w   -114.00 -67.00   0.50    0.50    --  -49.44 -77.00-150.00   94
 45  \w    -53.00 -27.00   0.50    0.50    --  -49.44 -77.00-150.00   52
 46  \w    -32.00  -6.00   0.50    0.50    --  -84.69  30.00 -60.00   52
 47  \w    -32.00  -6.00   0.50    0.50    --  -84.69  30.00  30.00   52
 48  \w    -67.00 -41.00   0.50    0.50    --  -84.69  77.00-120.00   52
 49  \w   -100.00 -62.00   0.50    0.50    --  -84.69  77.00  60.00   76
 50  \w    -34.00  -3.00   0.50    0.50    --  -84.69  30.00-180.00   62
 51  \w    -98.00 -72.00   0.50    0.50    --  -84.69  77.00-120.00   52
 52  \w    -43.00 -17.00   0.50    0.50    --  -84.69  77.00  60.00   52
 53  \w    -64.00 -39.00   0.50    0.50    --  -84.69 125.00  90.00   50
 54  \w    -35.00 -10.00   0.50    0.50    --  -84.69  30.00-120.00   50
 55  \w    123.00 149.00   0.50    0.50    --  110.85  77.00  60.00   52
 56  \w     66.00 111.00   0.50    0.50    --  110.85-125.00 120.00   90
 57  \w     42.00  70.00   0.50    0.50    --  110.85-125.00 -90.00   56
 58  \w     57.00  83.00   0.50    0.50    --  110.85 -95.00 120.00   52
 59  \w     62.00  88.00   0.50    0.50    --  110.85 -95.00-180.00   52
 60  \w     34.00  59.00   0.50    0.50    --  110.85 -61.00 -90.00   50
 61  \w    142.00 168.00   0.50    0.50    --  110.85  61.00   0.00   52
 62  \w     83.00 109.00   0.50    0.50    --  110.85-125.00-180.00   52
 63  \w     86.00 111.00   0.50    0.50    --  110.85-125.00 -90.00   50
 64  \w     76.00 102.00   0.50    0.50    --  110.85 -95.00 150.00   52
 65  \w     54.00  80.00   0.50    0.50    --  110.85-125.00   0.00   52
 66  \w     87.00 113.00   0.50    0.50    --  110.85  61.00   0.00   52
 67  \w     51.00  76.00   0.50    0.50    --  110.85-125.00-180.00   50
 68  \w     42.00  68.00   0.50    0.50    --  110.85 -77.00 150.00   52
 69  \w     47.00  75.00   0.50    0.50    --  113.75 -88.00 153.95   56
 70  \w    126.00 151.00   0.50    0.50    --  113.75 -87.00  69.39   50
 71  \w     50.00  83.00   0.50    0.50    --  113.75 -87.00  69.39   66
 72  \w    106.00 138.00   0.50    0.50    --  113.75 -88.00 153.95   64
 73  \w     56.00 108.00   0.50    0.50    --  113.75-107.00 150.47  104
 74  \w    103.00 128.00   0.50    0.50    --  113.75 -88.00  -2.49   50
 75  \w     49.00  74.00   0.50    0.50    --  113.75 -87.00 -93.43   50
 76  \w     52.00  78.00   0.50    0.50    --  113.75 -88.00  -2.49   52
 77  \w    118.00 143.00   0.50    0.50    --  113.75 -79.00 115.19   50
 78  \w     49.00  84.00   0.50    0.50    --  113.75 -83.00  99.02   70
 79  \w     49.00  74.00   0.50    0.50    --  113.75 -80.00 -17.91   50
 80  \w    105.00 131.00   0.50    0.50    --  113.75  20.00  98.15   52
 81  \w     91.00 117.00   0.50    0.50    --  113.75-132.00  68.62   52
 82  \w     53.00  93.00   0.50    0.50    --  113.75  20.00  98.15   80
 83  \w    109.00 135.00   0.50    0.50    --  113.75  19.00 -36.86   52
 84  \w     49.00  83.00   0.50    0.50    --  113.75  19.00 -36.86   68
 85  \w    116.00 142.00   0.50    0.50    --  113.75 -88.00-137.43   52
 86  \w     46.00  71.00   0.50    0.50    --  113.75 -88.00-137.43   50
 87  \w     46.00  72.00   0.50    0.50    --  113.75 -80.00  51.42   52
 88  \w     83.00 109.00   0.50    0.50    --  113.75-118.00 -55.10   52
 89  \w    119.00 144.00   0.50    0.50    --  113.75 -83.00  89.29   50
 90  \w    118.00 144.00   0.50    0.50    --  113.75  24.00 139.85   52
 91  \w     75.00 100.00   0.50    0.50    --  113.75  24.00 139.85   50
 92  \w    120.00 149.00   0.50    0.50    --  113.75 -84.00  26.95   58
 93  \w     45.00  71.00   0.50    0.50    --  113.75 -82.00-112.71   52
 94  \w     48.00  74.00   0.50    0.50    --  113.75-118.00 -55.10   52
;
_diffrn_measurement_device 'four-circle diffractometer'
_diffrn_measurement_device_type 'XtaLAB Synergy, Dualflex, HyPix-Arc 100'
_diffrn_measurement_method '\w scans'
_diffrn_orient_matrix_type 'CrysAlisPro convention (1999,Acta A55,543-557)'
_diffrn_orient_matrix_UB_11 0.0456048000
_diffrn_orient_matrix_UB_12 -0.1795183000
_diffrn_orient_matrix_UB_13 -0.0018595000
_diffrn_orient_matrix_UB_21 -0.0624523000
_diffrn_orient_matrix_UB_22 -0.0373873000
_diffrn_orient_matrix_UB_23 -0.0517790000
_diffrn_orient_matrix_UB_31 0.0826631000
_diffrn_orient_matrix_UB_32 0.0707080000
_diffrn_orient_matrix_UB_33 -0.0320991000
_diffrn_radiation_monochromator mirror
_diffrn_radiation_probe x-ray
_diffrn_radiation_type 'Cu K\a'
_diffrn_radiation_wavelength 1.54184
_diffrn_reflns_av_R_equivalents 0.0282
_diffrn_reflns_av_unetI/netI 0.0132
_diffrn_reflns_Laue_measured_fraction_full 1.000
_diffrn_reflns_Laue_measured_fraction_max 0.997
_diffrn_reflns_limit_h_max 17
_diffrn_reflns_limit_h_min -15
_diffrn_reflns_limit_k_max 9
_diffrn_reflns_limit_k_min -9
_diffrn_reflns_limit_l_max 31
_diffrn_reflns_limit_l_min -32
_diffrn_reflns_number 26066
_diffrn_reflns_point_group_measured_fraction_full 1.000
_diffrn_reflns_point_group_measured_fraction_max 0.997
_diffrn_reflns_theta_full 67.684
_diffrn_reflns_theta_max 79.839
_diffrn_reflns_theta_min 3.497
_diffrn_source 'micro-focus sealed X-ray tube'
_diffrn_source_type 'PhotonJet (Cu) X-ray Source'
_exptl_absorpt_coefficient_mu 2.118
_exptl_absorpt_correction_T_max 1.00000
_exptl_absorpt_correction_T_min 0.78909
_exptl_absorpt_correction_type multi-scan
_exptl_absorpt_process_details
;
CrysAlisPro 1.171.44.98a (Rigaku Oxford Diffraction, 2025)
Empirical absorption correction using spherical harmonics,
implemented in SCALE3 ABSPACK scaling algorithm.
;
_exptl_crystal_colour red
_exptl_crystal_colour_primary red
_exptl_crystal_density_diffrn 1.437
_exptl_crystal_description prism
_exptl_crystal_F_000 1216
_exptl_crystal_size_max 0.16
_exptl_crystal_size_mid 0.15
_exptl_crystal_size_min 0.1
_refine_diff_density_max 0.307
_refine_diff_density_min -0.312
_refine_diff_density_rms 0.043
_refine_ls_extinction_coef 0.00029(6)
_refine_ls_extinction_expression Fc^*^=kFc[1+0.001xFc^2^\l^3^/sin(2\q)]^-1/4^
_refine_ls_extinction_method 'SHELXL-2019/2 (Sheldrick 2019)'
_refine_ls_goodness_of_fit_ref 1.136
_refine_ls_hydrogen_treatment constr
_refine_ls_matrix_type full
_refine_ls_number_parameters 192
_refine_ls_number_reflns 2929
_refine_ls_number_restraints 0
_refine_ls_restrained_S_all 1.136
_refine_ls_R_factor_all 0.0336
_refine_ls_R_factor_gt 0.0333
_refine_ls_shift/su_max 0.001
_refine_ls_shift/su_mean 0.000
_refine_ls_structure_factor_coef Fsqd
_refine_ls_weighting_details 'w=1/[\s^2^(Fo^2^)+(0.0431P)^2^+2.2756P] where P=(Fo^2^+2Fc^2^)/3'
_refine_ls_weighting_scheme calc
_refine_ls_wR_factor_gt 0.0921
_refine_ls_wR_factor_ref 0.0923
_reflns_Friedel_coverage 0.000
_reflns_number_gt 2879
_reflns_number_total 2929
_reflns_threshold_expression 'I > 2\s(I)'
_cod_data_source_file d5sc08074f2.cif
_cod_data_source_block 09am23jcw203
_cod_depositor_comments 'Adding full bibliography for 1576602--1576604.cif.'
_cod_database_code 1576602
_shelx_shelxl_version_number 2019/3
_chemical_oxdiff_formula 'C8 H10 S1 N2 O1'
_shelx_space_group_comment
;
The symmetry employed for this shelxl refinement is uniquely defined
by the following loop, which should always be used as a source of
symmetry information in preference to the above space-group names.
They are only intended as comments.
;
_shelx_estimated_absorpt_t_max 0.816
_shelx_estimated_absorpt_t_min 0.728
_diffrn_oxdiff_digest_od_ed
;

;
_olex2_refinement_description
;
1. Fixed Uiso
 At 1.2 times of:
  All C(H) groups
 At 1.5 times of:
  All C(H,H,H) groups
2.a Aromatic/amide H refined with riding coordinates:
 C4(H4), C5(H5), C6(H6), C7(H7), C9(H9), C13(H13), C14(H14), C15(H15), C16(H16)
2.b Idealised Me refined as rotating group:
 C2(H2A,H2B,H2C)
;
_olex2_submission_special_instructions 'No special instructions were received'
_oxdiff_exptl_absorpt_empirical_details
;
Empirical correction (ABSPACK) includes:
- Absorption correction using spherical harmonics
- Frame scaling
;
_oxdiff_exptl_absorpt_empirical_full_max 1.509
_oxdiff_exptl_absorpt_empirical_full_min 0.586

loop_
_space_group_symop_operation_xyz
'x, y, z'
'-x, y, -z+1/2'
'x+1/2, y+1/2, z'
'-x+1/2, y+1/2, -z+1/2'
'-x, -y, -z'
'x, -y, z-1/2'
'-x+1/2, -y+1/2, -z'
'x+1/2, -y+1/2, z-1/2'

loop_
_atom_site_label
_atom_site_type_symbol
_atom_site_fract_x
_atom_site_fract_y
_atom_site_fract_z
_atom_site_U_iso_or_equiv
_atom_site_adp_type
_atom_site_occupancy
_atom_site_site_symmetry_order
_atom_site_calc_flag
_atom_site_refinement_flags_posn
_atom_site_refinement_flags_adp
_atom_site_refinement_flags_occupancy
_atom_site_disorder_assembly
_atom_site_disorder_group
S1 S 0.51089(2) 0.23281(4) 0.49080(2) 0.02855(12) Uani 1 1 d . . . . .
O1 O 0.68731(9) 0.42179(16) 0.39325(4) 0.0440(3) Uani 1 1 d . . . . .
N1 N 0.67528(8) 0.43475(15) 0.50495(4) 0.0287(3) Uani 1 1 d . . . . .
N2 N 0.73831(9) 0.54512(15) 0.58696(5) 0.0296(3) Uani 1 1 d . . . . .
C1 C 0.66791(10) 0.44677(17) 0.55867(5) 0.0276(3) Uani 1 1 d . . . . .
C2 C 0.81664(10) 0.6420(2) 0.56489(6) 0.0345(3) Uani 1 1 d . . . . .
H2A H 0.818471 0.615127 0.527207 0.052 Uiso 1 1 calc R U . . .
H2B H 0.879743 0.611760 0.583454 0.052 Uiso 1 1 calc R U . . .
H2C H 0.804471 0.764210 0.569138 0.052 Uiso 1 1 calc R U . . .
C3 C 0.71919(10) 0.54285(18) 0.63929(5) 0.0296(3) Uani 1 1 d . . . . .
C4 C 0.76792(12) 0.6249(2) 0.68261(6) 0.0356(3) Uani 1 1 d . . . . .
H4 H 0.824139 0.693979 0.678610 0.043 Uiso 1 1 calc R U . . .
C5 C 0.73107(13) 0.6016(2) 0.73136(6) 0.0380(3) Uani 1 1 d . . . . .
H5 H 0.762406 0.656551 0.761431 0.046 Uiso 1 1 calc R U . . .
C6 C 0.64864(12) 0.49903(19) 0.73773(6) 0.0369(3) Uani 1 1 d . . . . .
H6 H 0.625722 0.485055 0.771990 0.044 Uiso 1 1 calc R U . . .
C7 C 0.60024(12) 0.41813(19) 0.69527(6) 0.0344(3) Uani 1 1 d . . . . .
H7 H 0.544366 0.348882 0.699947 0.041 Uiso 1 1 calc R U . . .
C8 C 0.63524(10) 0.44010(18) 0.64469(5) 0.0293(3) Uani 1 1 d . . . . .
C9 C 0.60343(10) 0.38110(18) 0.59356(5) 0.0297(3) Uani 1 1 d . . . . .
H9 H 0.548323 0.309929 0.584719 0.036 Uiso 1 1 calc R U . . .
C10 C 0.61422(10) 0.35066(17) 0.47427(5) 0.0270(3) Uani 1 1 d . . . . .
C11 C 0.62460(10) 0.34426(18) 0.41483(5) 0.0295(3) Uani 1 1 d . . . . .
C12 C 0.54708(10) 0.23646(17) 0.38925(5) 0.0267(3) Uani 1 1 d . . . . .
C13 C 0.53375(11) 0.19673(19) 0.33562(5) 0.0311(3) Uani 1 1 d . . . . .
H13 H 0.578712 0.236744 0.311488 0.037 Uiso 1 1 calc R U . . .
C14 C 0.45386(11) 0.0980(2) 0.31817(5) 0.0326(3) Uani 1 1 d . . . . .
H14 H 0.443946 0.069615 0.281736 0.039 Uiso 1 1 calc R U . . .
C15 C 0.38786(11) 0.03973(19) 0.35357(5) 0.0316(3) Uani 1 1 d . . . . .
H15 H 0.332871 -0.026534 0.340797 0.038 Uiso 1 1 calc R U . . .
C16 C 0.40096(10) 0.07681(18) 0.40728(5) 0.0292(3) Uani 1 1 d . . . . .
H16 H 0.356194 0.036098 0.431416 0.035 Uiso 1 1 calc R U . . .
C17 C 0.48126(10) 0.17486(17) 0.42436(5) 0.0259(3) Uani 1 1 d . . . . .

loop_
_atom_site_aniso_label
_atom_site_aniso_U_11
_atom_site_aniso_U_22
_atom_site_aniso_U_33
_atom_site_aniso_U_23
_atom_site_aniso_U_13
_atom_site_aniso_U_12
S1 0.02823(19) 0.0359(2) 0.02156(18) 0.00059(12) 0.00219(12) -0.00853(12)
O1 0.0445(6) 0.0568(7) 0.0320(6) -0.0044(5) 0.0117(5) -0.0243(5)
N1 0.0292(6) 0.0305(6) 0.0267(6) -0.0013(4) 0.0025(4) -0.0039(5)
N2 0.0290(6) 0.0319(6) 0.0278(6) -0.0016(5) 0.0007(4) -0.0060(5)
C1 0.0276(6) 0.0283(6) 0.0268(6) -0.0015(5) 0.0004(5) -0.0026(5)
C2 0.0303(7) 0.0387(8) 0.0343(7) -0.0009(6) 0.0015(6) -0.0101(6)
C3 0.0321(7) 0.0293(7) 0.0269(6) 0.0003(5) -0.0013(5) 0.0016(5)
C4 0.0374(7) 0.0360(8) 0.0324(7) -0.0017(6) -0.0057(6) -0.0018(6)
C5 0.0494(9) 0.0356(8) 0.0272(7) -0.0018(6) -0.0090(6) 0.0032(7)
C6 0.0508(9) 0.0341(8) 0.0257(6) 0.0027(6) 0.0028(6) 0.0066(6)
C7 0.0407(8) 0.0330(7) 0.0298(7) 0.0025(6) 0.0048(6) 0.0010(6)
C8 0.0323(7) 0.0277(7) 0.0276(7) 0.0002(5) 0.0008(5) 0.0013(5)
C9 0.0306(7) 0.0311(7) 0.0274(7) -0.0007(5) 0.0021(5) -0.0049(5)
C10 0.0269(6) 0.0282(6) 0.0262(6) 0.0007(5) 0.0038(5) -0.0031(5)
C11 0.0298(7) 0.0324(7) 0.0266(6) -0.0011(5) 0.0047(5) -0.0050(5)
C12 0.0274(6) 0.0276(6) 0.0252(6) 0.0011(5) 0.0027(5) -0.0020(5)
C13 0.0346(7) 0.0347(7) 0.0246(6) 0.0006(5) 0.0057(5) -0.0049(6)
C14 0.0369(7) 0.0383(8) 0.0226(6) -0.0017(5) 0.0013(5) -0.0034(6)
C15 0.0305(7) 0.0360(7) 0.0277(7) -0.0003(6) -0.0019(5) -0.0062(6)
C16 0.0281(6) 0.0347(7) 0.0247(6) 0.0029(5) 0.0011(5) -0.0050(5)
C17 0.0276(6) 0.0276(6) 0.0222(6) 0.0027(5) 0.0008(5) -0.0007(5)

loop_
_atom_type_symbol
_atom_type_description
_atom_type_scat_dispersion_real
_atom_type_scat_dispersion_imag
_atom_type_scat_source
C C 0.0181 0.0091 'International Tables Vol C Tables 4.2.6.8 and 6.1.1.4'
H H 0.0000 0.0000 'International Tables Vol C Tables 4.2.6.8 and 6.1.1.4'
N N 0.0311 0.0180 'International Tables Vol C Tables 4.2.6.8 and 6.1.1.4'
O O 0.0492 0.0322 'International Tables Vol C Tables 4.2.6.8 and 6.1.1.4'
S S 0.3331 0.5567 'International Tables Vol C Tables 4.2.6.8 and 6.1.1.4'

loop_
_geom_angle_atom_site_label_1
_geom_angle_atom_site_label_2
_geom_angle_atom_site_label_3
_geom_angle
_geom_angle_site_symmetry_1
_geom_angle_site_symmetry_3
_geom_angle_publ_flag
C10 S1 C17 92.33(6) . . ?
C10 N1 C1 123.08(12) . . ?
C1 N2 C2 126.19(12) . . ?
C3 N2 C1 108.65(11) . . ?
C3 N2 C2 125.09(12) . . ?
N1 C1 N2 116.86(12) . . ?
N1 C1 C9 134.32(13) . . ?
C9 C1 N2 108.83(12) . . ?
N2 C2 H2A 109.5 . . ?
N2 C2 H2B 109.5 . . ?
N2 C2 H2C 109.5 . . ?
H2A C2 H2B 109.5 . . ?
H2A C2 H2C 109.5 . . ?
H2B C2 H2C 109.5 . . ?
N2 C3 C4 129.88(14) . . ?
N2 C3 C8 108.21(12) . . ?
C4 C3 C8 121.90(14) . . ?
C3 C4 H4 121.3 . . ?
C5 C4 C3 117.32(15) . . ?
C5 C4 H4 121.3 . . ?
C4 C5 H5 119.1 . . ?
C4 C5 C6 121.76(14) . . ?
C6 C5 H5 119.1 . . ?
C5 C6 H6 119.4 . . ?
C7 C6 C5 121.23(14) . . ?
C7 C6 H6 119.4 . . ?
C6 C7 H7 120.7 . . ?
C6 C7 C8 118.67(14) . . ?
C8 C7 H7 120.7 . . ?
C3 C8 C9 107.15(12) . . ?
C7 C8 C3 119.11(13) . . ?
C7 C8 C9 133.73(14) . . ?
C1 C9 C8 107.16(12) . . ?
C1 C9 H9 126.4 . . ?
C8 C9 H9 126.4 . . ?
N1 C10 S1 128.50(11) . . ?
N1 C10 C11 120.98(12) . . ?
C11 C10 S1 110.52(9) . . ?
O1 C11 C10 123.25(12) . . ?
O1 C11 C12 126.82(13) . . ?
C12 C11 C10 109.91(11) . . ?
C13 C12 C11 126.80(12) . . ?
C13 C12 C17 119.99(13) . . ?
C17 C12 C11 113.19(12) . . ?
C12 C13 H13 120.6 . . ?
C14 C13 C12 118.81(13) . . ?
C14 C13 H13 120.6 . . ?
C13 C14 H14 119.7 . . ?
C13 C14 C15 120.54(13) . . ?
C15 C14 H14 119.7 . . ?
C14 C15 H15 119.4 . . ?
C16 C15 C14 121.22(13) . . ?
C16 C15 H15 119.4 . . ?
C15 C16 H16 121.1 . . ?
C17 C16 C15 117.79(13) . . ?
C17 C16 H16 121.1 . . ?
C12 C17 S1 113.96(10) . . ?
C16 C17 S1 124.39(10) . . ?
C16 C17 C12 121.64(12) . . ?

loop_
_geom_bond_atom_site_label_1
_geom_bond_atom_site_label_2
_geom_bond_distance
_geom_bond_site_symmetry_2
_geom_bond_publ_flag
S1 C10 1.7608(13) . ?
S1 C17 1.7630(13) . ?
O1 C11 1.2112(17) . ?
N1 C1 1.3758(17) . ?
N1 C10 1.2807(18) . ?
N2 C1 1.3900(17) . ?
N2 C2 1.4547(17) . ?
N2 C3 1.3702(18) . ?
C1 C9 1.3898(19) . ?
C2 H2A 0.9800 . ?
C2 H2B 0.9800 . ?
C2 H2C 0.9800 . ?
C3 C4 1.399(2) . ?
C3 C8 1.415(2) . ?
C4 H4 0.9500 . ?
C4 C5 1.379(2) . ?
C5 H5 0.9500 . ?
C5 C6 1.401(2) . ?
C6 H6 0.9500 . ?
C6 C7 1.376(2) . ?
C7 H7 0.9500 . ?
C7 C8 1.4102(19) . ?
C8 C9 1.4148(19) . ?
C9 H9 0.9500 . ?
C10 C11 1.5241(18) . ?
C11 C12 1.4679(19) . ?
C12 C13 1.3936(19) . ?
C12 C17 1.3947(18) . ?
C13 H13 0.9500 . ?
C13 C14 1.383(2) . ?
C14 H14 0.9500 . ?
C14 C15 1.393(2) . ?
C15 H15 0.9500 . ?
C15 C16 1.3909(19) . ?
C16 H16 0.9500 . ?
C16 C17 1.3822(19) . ?

loop_
_geom_torsion_atom_site_label_1
_geom_torsion_atom_site_label_2
_geom_torsion_atom_site_label_3
_geom_torsion_atom_site_label_4
_geom_torsion
_geom_torsion_site_symmetry_1
_geom_torsion_site_symmetry_2
_geom_torsion_site_symmetry_3
_geom_torsion_site_symmetry_4
_geom_torsion_publ_flag
S1 C10 C11 O1 176.49(13) . . . . ?
S1 C10 C11 C12 -1.97(14) . . . . ?
O1 C11 C12 C13 3.2(3) . . . . ?
O1 C11 C12 C17 -175.29(15) . . . . ?
N1 C1 C9 C8 179.94(15) . . . . ?
N1 C10 C11 O1 -2.9(2) . . . . ?
N1 C10 C11 C12 178.60(13) . . . . ?
N2 C1 C9 C8 -0.22(16) . . . . ?
N2 C3 C4 C5 178.97(15) . . . . ?
N2 C3 C8 C7 -179.74(13) . . . . ?
N2 C3 C8 C9 -0.51(16) . . . . ?
C1 N1 C10 S1 -0.5(2) . . . . ?
C1 N1 C10 C11 178.80(13) . . . . ?
C1 N2 C3 C4 -178.53(15) . . . . ?
C1 N2 C3 C8 0.38(16) . . . . ?
C2 N2 C1 N1 2.6(2) . . . . ?
C2 N2 C1 C9 -177.25(13) . . . . ?
C2 N2 C3 C4 -1.3(2) . . . . ?
C2 N2 C3 C8 177.57(13) . . . . ?
C3 N2 C1 N1 179.77(12) . . . . ?
C3 N2 C1 C9 -0.10(16) . . . . ?
C3 C4 C5 C6 0.5(2) . . . . ?
C3 C8 C9 C1 0.45(16) . . . . ?
C4 C3 C8 C7 -0.7(2) . . . . ?
C4 C3 C8 C9 178.50(13) . . . . ?
C4 C5 C6 C7 -0.6(2) . . . . ?
C5 C6 C7 C8 0.1(2) . . . . ?
C6 C7 C8 C3 0.6(2) . . . . ?
C6 C7 C8 C9 -178.38(15) . . . . ?
C7 C8 C9 C1 179.51(16) . . . . ?
C8 C3 C4 C5 0.2(2) . . . . ?
C10 S1 C17 C12 1.47(11) . . . . ?
C10 S1 C17 C16 -178.81(13) . . . . ?
C10 N1 C1 N2 -178.78(13) . . . . ?
C10 N1 C1 C9 1.1(3) . . . . ?
C10 C11 C12 C13 -178.43(14) . . . . ?
C10 C11 C12 C17 3.10(17) . . . . ?
C11 C12 C13 C14 -177.48(14) . . . . ?
C11 C12 C17 S1 -2.94(16) . . . . ?
C11 C12 C17 C16 177.33(13) . . . . ?
C12 C13 C14 C15 0.2(2) . . . . ?
C13 C12 C17 S1 178.47(11) . . . . ?
C13 C12 C17 C16 -1.3(2) . . . . ?
C13 C14 C15 C16 -0.9(2) . . . . ?
C14 C15 C16 C17 0.6(2) . . . . ?
C15 C16 C17 S1 -179.20(11) . . . . ?
C15 C16 C17 C12 0.5(2) . . . . ?
C17 S1 C10 N1 179.73(14) . . . . ?
C17 S1 C10 C11 0.35(11) . . . . ?
C17 C12 C13 C14 0.9(2) . . . . ?
